data_7150170
loop_
_publ_author_name
'Yamashita, Masayuki'
'Inaba, Tomoki'
'Nagahama, Masaki'
'Shimizu, Takashi'
'Kosaka, Sachiko'
'Kawasaki, Ikuo'
'Ohta, Shunsaku'

_publ_section_title
;
 Novel stereoconvergent transformation of 1,2a-disubstituted
 1,2,2a,8b-tetrahydro-3H-benzo[b]cyclobuta[d]pyran-3-ones to
 1,3-disubstituted 1,2,4a,9b-tetrahydrodibenzofuran-4-ols and its
 application to the second-generation synthesis of (+/-)-linderol A.
;
_journal_issue 12
_journal_name_full 'Organic &amp; biomolecular chemistry'
_journal_page_first 2296
_journal_page_last 2304
_journal_paper_doi 10.1039/b503890a
_journal_volume 3
_journal_year 2005
_chemical_formula_moiety 'C20 H18 O4 '
_chemical_formula_sum 'C20 H18 O4'
_chemical_formula_weight 322.36
_space_group_IT_number 14
_symmetry_cell_setting monoclinic
_symmetry_Int_Tables_number 14
_symmetry_space_group_name_Hall '-P 2yn'
_symmetry_space_group_name_H-M 'P 1 21/n 1'
_cell_angle_alpha 90
_cell_angle_beta 103.766(6)
_cell_angle_gamma 90
_cell_formula_units_Z 4
_cell_length_a 11.759(1)
_cell_length_b 9.091(2)
_cell_length_c 15.774(1)
_cell_measurement_reflns_used 25
_cell_measurement_temperature 296.2
_cell_measurement_theta_max 29.9
_cell_measurement_theta_min 29.6
_cell_volume 1637.8(4)
_computing_cell_refinement 'MSC/AFC Diffractometer Control'
_computing_data_collection 'MSC/AFC Diffractometer Control'
_computing_data_reduction 'teXsan Ver. 2.0'
_computing_publication_material 'teXsan Ver. 2.0'
_computing_structure_refinement 'teXsan Ver. 2.0'
_computing_structure_solution SAPI91
_diffrn_measured_fraction_theta_full 0.9992
_diffrn_measured_fraction_theta_max 0.9992
_diffrn_measurement_device_type 'Rigaku AFC7R'
_diffrn_measurement_method \w-2\q
_diffrn_radiation_type 'Cu K\a'
_diffrn_radiation_wavelength 1.5418
_diffrn_reflns_av_R_equivalents 0.025
_diffrn_reflns_limit_h_max 13
_diffrn_reflns_limit_h_min -12
_diffrn_reflns_limit_k_max 10
_diffrn_reflns_limit_k_min 0
_diffrn_reflns_limit_l_max 0
_diffrn_reflns_limit_l_min -17
_diffrn_reflns_number 2731
_diffrn_reflns_theta_full 60.09
_diffrn_reflns_theta_max 60.09
_diffrn_standards_decay_% 4.61
_diffrn_standards_interval_count 150
_diffrn_standards_number 3
_exptl_absorpt_coefficient_mu 0.741
_exptl_absorpt_correction_T_max 0.999
_exptl_absorpt_correction_T_min 0.671
_exptl_absorpt_correction_type psi-scan
_exptl_absorpt_process_details '(North, Phillips & Mathews, 1968)'
_exptl_crystal_colour colorless
_exptl_crystal_density_diffrn 1.307
_exptl_crystal_density_method 'not measured'
_exptl_crystal_description plates
_exptl_crystal_F_000 680.00
_exptl_crystal_size_max 0.400
_exptl_crystal_size_mid 0.400
_exptl_crystal_size_min 0.100
_refine_diff_density_max 0.58
_refine_diff_density_min -0.44
_refine_ls_extinction_method none
_refine_ls_goodness_of_fit_ref 1.173
_refine_ls_hydrogen_treatment noref
_refine_ls_number_parameters 217
_refine_ls_number_reflns 2441
_refine_ls_R_factor_gt 0.0606
_refine_ls_shift/su_max 0.0001
_refine_ls_structure_factor_coef Fsqd
_refine_ls_weighting_details 'w = 1/[\s^2^(Fo^2^) + (0.18400(Max(Fo^2^,0) + 2Fc^2^)/3)^2^]'
_refine_ls_weighting_scheme calc
_refine_ls_wR_factor_ref 0.2411
_reflns_number_gt 1969
_reflns_number_total 2539
_reflns_threshold_expression F^2^>2.0\s(F^2^)
_cod_data_source_file b503890a.txt
_cod_data_source_block 3
_cod_original_cell_volume 1637.8(3)
_cod_original_sg_symbol_H-M 'P 21/n '
_cod_original_formula_sum 'C20 H18 O4 '
_cod_database_code 7150170

loop_
_symmetry_equiv_pos_as_xyz
x,y,z
1/2-x,1/2+y,1/2-z
-x,-y,-z
1/2+x,1/2-y,1/2+z

loop_
_atom_site_label
_atom_site_type_symbol
_atom_site_fract_x
_atom_site_fract_y
_atom_site_fract_z
_atom_site_U_iso_or_equiv
_atom_site_adp_type
_atom_site_occupancy
_atom_site_symmetry_multiplicity
_atom_site_calc_flag
_atom_site_refinement_flags
_atom_site_disorder_assembly
_atom_site_disorder_group
O(1) O 0.5416(2) 0.3328(2) 0.4799(1) 0.0541(6) Uani 1.00 1 d . . .
O(2) O 0.7064(2) 0.4532(2) 0.5040(1) 0.0653(7) Uani 1.00 1 d . . .
O(3) O 0.8519(2) 0.3923(3) 0.7231(2) 0.0913(9) Uani 1.00 1 d . . .
O(4) O 0.8481(2) 0.2215(3) 0.6226(2) 0.0703(7) Uani 1.00 1 d . . .
C(1) C 0.5846(2) 0.2812(3) 0.7324(2) 0.0456(7) Uani 1.00 1 d . . .
C(2) C 0.6064(2) 0.4227(3) 0.6844(2) 0.0506(8) Uani 1.00 1 d . . .
C(3) C 0.6682(2) 0.3275(3) 0.6267(2) 0.0435(7) Uani 1.00 1 d . . .
C(4) C 0.6434(2) 0.3740(3) 0.5328(2) 0.0463(7) Uani 1.00 1 d . . .
C(5) C 0.4661(2) 0.2303(3) 0.5048(2) 0.0435(7) Uani 1.00 1 d . . .
C(6) C 0.3638(3) 0.2049(3) 0.4433(2) 0.0571(9) Uani 1.00 1 d . . .
C(7) C 0.2867(2) 0.1023(3) 0.4595(2) 0.0592(9) Uani 1.00 1 d . . .
C(8) C 0.3120(2) 0.0245(3) 0.5366(2) 0.0540(8) Uani 1.00 1 d . . .
C(9) C 0.4136(2) 0.0527(3) 0.5979(2) 0.0468(7) Uani 1.00 1 d . . .
C(10) C 0.4938(2) 0.1582(3) 0.5840(2) 0.0402(7) Uani 1.00 1 d . . .
C(11) C 0.6020(2) 0.1909(3) 0.6515(2) 0.0397(7) Uani 1.00 1 d . . .
C(12) C 0.4757(2) 0.2651(3) 0.7656(2) 0.0485(8) Uani 1.00 1 d . . .
C(13) C 0.4767(3) 0.1751(3) 0.8366(2) 0.0619(10) Uani 1.00 1 d . . .
C(14) C 0.3768(4) 0.1565(4) 0.8680(3) 0.080(1) Uani 1.00 1 d . . .
C(15) C 0.2752(3) 0.2291(4) 0.8287(3) 0.076(1) Uani 1.00 1 d . . .
C(16) C 0.2729(3) 0.3185(4) 0.7601(3) 0.075(1) Uani 1.00 1 d . . .
C(17) C 0.3721(3) 0.3363(4) 0.7272(2) 0.0627(9) Uani 1.00 1 d . . .
C(18) C 0.7991(3) 0.3202(3) 0.6635(2) 0.0531(8) Uani 1.00 1 d . . .
C(19) C 0.9749(3) 0.2099(5) 0.6505(3) 0.091(1) Uani 1.00 1 d . . .
C(20) C 1.0190(5) 0.1364(9) 0.5885(4) 0.152(3) Uani 1.00 1 d . . .
H(1) H 0.6515 0.2648 0.7798 0.0380 Uiso 1.00 1 calc . . .
H(2) H 0.6597 0.4816 0.7264 0.0380 Uiso 1.00 1 calc . . .
H(3) H 0.5381 0.4649 0.6488 0.0380 Uiso 1.00 1 calc . . .
H(4) H 0.3420 0.2532 0.3869 0.0380 Uiso 1.00 1 calc . . .
H(5) H 0.2159 0.0790 0.4161 0.0380 Uiso 1.00 1 calc . . .
H(6) H 0.2563 -0.0468 0.5470 0.0380 Uiso 1.00 1 calc . . .
H(7) H 0.4368 -0.0078 0.6498 0.0380 Uiso 1.00 1 calc . . .
H(8) H 0.6522 0.1057 0.6673 0.0380 Uiso 1.00 1 calc . . .
H(9) H 0.5503 0.1367 0.8685 0.0380 Uiso 1.00 1 calc . . .
H(10) H 0.3873 0.0980 0.9194 0.0380 Uiso 1.00 1 calc . . .
H(11) H 0.2071 0.2052 0.8486 0.0380 Uiso 1.00 1 calc . . .
H(12) H 0.2036 0.3697 0.7307 0.0380 Uiso 1.00 1 calc . . .
H(13) H 0.3689 0.3911 0.6747 0.0380 Uiso 1.00 1 calc . . .
H(14) H 0.9955 0.1550 0.7031 0.1119 Uiso 1.00 1 calc . . .
H(15) H 1.0077 0.3059 0.6602 0.1119 Uiso 1.00 1 calc . . .
H(16) H 1.1023 0.1345 0.6078 0.1953 Uiso 1.00 1 calc . . .
H(17) H 0.9999 0.1960 0.5355 0.1953 Uiso 1.00 1 calc . . .
H(18) H 0.9873 0.0451 0.5783 0.1953 Uiso 1.00 1 calc . . .

loop_
_atom_site_aniso_label
_atom_site_aniso_U_11
_atom_site_aniso_U_22
_atom_site_aniso_U_33
_atom_site_aniso_U_12
_atom_site_aniso_U_13
_atom_site_aniso_U_23
O(1) 0.064(1) 0.058(1) 0.037(1) -0.0070(9) 0.0063(9) 0.0087(8)
O(2) 0.074(1) 0.071(1) 0.059(1) -0.011(1) 0.031(1) 0.006(1)
O(3) 0.063(1) 0.124(2) 0.081(2) -0.030(1) 0.007(1) -0.046(2)
O(4) 0.042(1) 0.086(2) 0.079(2) 0.001(1) 0.006(1) -0.020(1)
C(1) 0.046(1) 0.055(2) 0.035(1) -0.004(1) 0.007(1) -0.002(1)
C(2) 0.064(2) 0.048(1) 0.041(1) -0.007(1) 0.016(1) -0.007(1)
C(3) 0.049(2) 0.042(1) 0.040(1) -0.005(1) 0.012(1) -0.003(1)
C(4) 0.057(2) 0.041(1) 0.045(1) -0.001(1) 0.020(1) -0.003(1)
C(5) 0.052(2) 0.041(1) 0.037(1) 0.001(1) 0.009(1) 0.000(1)
C(6) 0.064(2) 0.058(2) 0.040(2) 0.001(1) -0.006(1) 0.003(1)
C(7) 0.047(2) 0.063(2) 0.056(2) -0.001(1) -0.011(1) -0.008(1)
C(8) 0.047(1) 0.053(2) 0.060(2) -0.007(1) 0.008(1) -0.005(1)
C(9) 0.051(2) 0.047(1) 0.041(1) -0.004(1) 0.008(1) 0.003(1)
C(10) 0.044(1) 0.040(1) 0.035(1) 0.002(1) 0.006(1) -0.0035(10)
C(11) 0.042(1) 0.042(1) 0.033(1) 0.0000(10) 0.005(1) 0.0002(10)
C(12) 0.057(2) 0.054(2) 0.036(1) -0.008(1) 0.014(1) -0.008(1)
C(13) 0.074(2) 0.065(2) 0.051(2) 0.002(1) 0.023(2) 0.002(1)
C(14) 0.113(3) 0.076(2) 0.068(2) -0.012(2) 0.057(2) 0.000(2)
C(15) 0.074(2) 0.082(2) 0.084(3) -0.016(2) 0.044(2) -0.020(2)
C(16) 0.052(2) 0.094(3) 0.082(2) -0.004(2) 0.020(2) -0.014(2)
C(17) 0.055(2) 0.078(2) 0.053(2) -0.003(1) 0.009(1) 0.000(1)
C(18) 0.051(2) 0.062(2) 0.045(2) -0.014(1) 0.008(1) -0.004(1)
C(19) 0.042(2) 0.126(3) 0.103(3) -0.001(2) 0.012(2) -0.004(3)
C(20) 0.075(3) 0.261(8) 0.119(5) 0.039(4) 0.022(3) -0.043(5)

loop_
_atom_type_symbol
_atom_type_description
_atom_type_scat_dispersion_real
_atom_type_scat_dispersion_imag
_atom_type_scat_source
C C 0.018 0.009
;International Tables for Crystallography
(1992, Vol. C, Tables 4.2.6.8 and 6.1.1.1)
;
H H 0.000 0.000
;International Tables for Crystallography
(1992, Vol. C, Table 6.1.1.2)
;
O O 0.049 0.032
;International Tables for Crystallography
(1992, Vol. C, Tables 4.2.6.8 and 6.1.1.1)
;

loop_
_geom_angle_atom_site_label_1
_geom_angle_atom_site_label_2
_geom_angle_atom_site_label_3
_geom_angle
_geom_angle_site_symmetry_1
_geom_angle_site_symmetry_2
_geom_angle_site_symmetry_3
_geom_angle_publ_flag
C(4) O(1) C(5) 122.7(2) . . . yes
C(18) O(4) C(19) 115.9(3) . . . yes
C(2) C(1) C(11) 88.2(2) . . . yes
C(2) C(1) C(12) 120.4(2) . . . yes
C(2) C(1) H(1) 108.1 . . . no
C(11) C(1) C(12) 121.3(2) . . . yes
C(11) C(1) H(1) 108.2 . . . no
C(12) C(1) H(1) 108.7 . . . no
C(1) C(2) C(3) 88.7(2) . . . yes
C(1) C(2) H(2) 106.5 . . . no
C(1) C(2) H(3) 114.4 . . . no
C(3) C(2) H(2) 113.2 . . . no
C(3) C(2) H(3) 109.1 . . . no
H(2) C(2) H(3) 120.5 . . . no
C(2) C(3) C(4) 114.4(2) . . . yes
C(2) C(3) C(11) 88.1(2) . . . yes
C(2) C(3) C(18) 112.0(2) . . . yes
C(4) C(3) C(11) 118.6(2) . . . yes
C(4) C(3) C(18) 109.4(2) . . . yes
C(11) C(3) C(18) 113.0(2) . . . yes
O(1) C(4) O(2) 118.2(2) . . . yes
O(1) C(4) C(3) 118.1(2) . . . yes
O(2) C(4) C(3) 123.5(3) . . . yes
O(1) C(5) C(6) 114.8(2) . . . yes
O(1) C(5) C(10) 122.7(2) . . . yes
C(6) C(5) C(10) 122.5(3) . . . yes
C(5) C(6) C(7) 119.4(3) . . . yes
C(5) C(6) H(4) 124.6 . . . no
C(7) C(6) H(4) 116.0 . . . no
C(6) C(7) C(8) 120.1(2) . . . yes
C(6) C(7) H(5) 121.0 . . . no
C(8) C(7) H(5) 118.7 . . . no
C(7) C(8) C(9) 119.7(3) . . . yes
C(7) C(8) H(6) 118.9 . . . no
C(9) C(8) H(6) 121.3 . . . no
C(8) C(9) C(10) 121.7(2) . . . yes
C(8) C(9) H(7) 120.8 . . . no
C(10) C(9) H(7) 117.1 . . . no
C(5) C(10) C(9) 116.4(2) . . . yes
C(5) C(10) C(11) 122.1(2) . . . yes
C(9) C(10) C(11) 121.4(2) . . . yes
C(1) C(11) C(3) 87.5(2) . . . yes
C(1) C(11) C(10) 115.7(2) . . . yes
C(1) C(11) H(8) 113.4 . . . no
C(3) C(11) C(10) 112.0(2) . . . yes
C(3) C(11) H(8) 113.0 . . . no
C(10) C(11) H(8) 113.0 . . . no
C(1) C(12) C(13) 119.7(3) . . . yes
C(1) C(12) C(17) 122.4(2) . . . yes
C(13) C(12) C(17) 117.9(3) . . . yes
C(12) C(13) C(14) 120.9(3) . . . yes
C(12) C(13) H(9) 118.3 . . . no
C(14) C(13) H(9) 120.3 . . . no
C(13) C(14) C(15) 119.9(3) . . . yes
C(13) C(14) H(10) 114.9 . . . no
C(15) C(14) H(10) 125.0 . . . no
C(14) C(15) C(16) 120.0(3) . . . yes
C(14) C(15) H(11) 116.8 . . . no
C(16) C(15) H(11) 123.0 . . . no
C(15) C(16) C(17) 120.7(3) . . . yes
C(15) C(16) H(12) 122.2 . . . no
C(17) C(16) H(12) 117.1 . . . no
C(12) C(17) C(16) 120.6(3) . . . yes
C(12) C(17) H(13) 118.1 . . . no
C(16) C(17) H(13) 121.1 . . . no
O(3) C(18) O(4) 123.7(3) . . . yes
O(3) C(18) C(3) 124.8(3) . . . yes
O(4) C(18) C(3) 111.5(2) . . . yes
O(4) C(19) C(20) 110.5(4) . . . yes
O(4) C(19) H(14) 109.5 . . . no
O(4) C(19) H(15) 109.2 . . . no
C(20) C(19) H(14) 107.7 . . . no
C(20) C(19) H(15) 110.4 . . . no
H(14) C(19) H(15) 109.5 . . . no
C(19) C(20) H(16) 108.2 . . . no
C(19) C(20) H(17) 106.8 . . . no
C(19) C(20) H(18) 111.0 . . . no
H(16) C(20) H(17) 107.0 . . . no
H(16) C(20) H(18) 112.8 . . . no
H(17) C(20) H(18) 110.8 . . . no

loop_
_geom_bond_atom_site_label_1
_geom_bond_atom_site_label_2
_geom_bond_distance
_geom_bond_site_symmetry_1
_geom_bond_site_symmetry_2
_geom_bond_publ_flag
O(1) C(4) 1.339(3) . . yes
O(1) C(5) 1.407(3) . . yes
O(2) C(4) 1.196(3) . . yes
O(3) C(18) 1.192(4) . . yes
O(4) C(18) 1.316(4) . . yes
O(4) C(19) 1.455(4) . . yes
C(1) C(2) 1.545(4) . . yes
C(1) C(11) 1.570(4) . . yes
C(1) C(12) 1.503(4) . . yes
C(1) H(1) 0.959 . . no
C(2) C(3) 1.555(4) . . yes
C(2) H(2) 0.960 . . no
C(2) H(3) 0.945 . . no
C(3) C(4) 1.502(4) . . yes
C(3) C(11) 1.563(3) . . yes
C(3) C(18) 1.511(4) . . yes
C(5) C(6) 1.374(4) . . yes
C(5) C(10) 1.380(4) . . yes
C(6) C(7) 1.366(4) . . yes
C(6) H(4) 0.970 . . no
C(7) C(8) 1.377(4) . . yes
C(7) H(5) 0.967 . . no
C(8) C(9) 1.370(4) . . yes
C(8) H(6) 0.963 . . no
C(9) C(10) 1.397(4) . . yes
C(9) H(7) 0.970 . . no
C(10) C(11) 1.482(3) . . yes
C(11) H(8) 0.970 . . no
C(12) C(13) 1.385(4) . . yes
C(12) C(17) 1.385(4) . . yes
C(13) C(14) 1.390(5) . . yes
C(13) H(9) 0.957 . . no
C(14) C(15) 1.376(6) . . yes
C(14) H(10) 0.952 . . no
C(15) C(16) 1.349(6) . . yes
C(15) H(11) 0.952 . . no
C(16) C(17) 1.395(5) . . yes
C(16) H(12) 0.956 . . no
C(17) H(13) 0.960 . . no
C(19) C(20) 1.384(8) . . yes
C(19) H(14) 0.948 . . no
C(19) H(15) 0.951 . . no
C(20) H(16) 0.954 . . no
C(20) H(17) 0.976 . . no
C(20) H(18) 0.909 . . no

loop_
_geom_contact_atom_site_label_1
_geom_contact_atom_site_label_2
_geom_contact_distance
_geom_contact_site_symmetry_1
_geom_contact_site_symmetry_2
_geom_contact_publ_flag
O(1) O(1) 3.301(4) . 3_666 ?
O(1) C(4) 3.417(3) . 3_666 ?
O(1) C(2) 3.540(3) . 3_666 ?
O(1) O(2) 3.565(3) . 3_666 ?
O(2) C(6) 3.371(4) . 3_666 ?
O(2) C(14) 3.414(4) . 4_554 ?
O(2) C(15) 3.479(4) . 4_554 ?
O(2) C(5) 3.504(3) . 3_666 ?
O(3) C(11) 3.326(3) . 2_656 ?
O(3) C(13) 3.530(4) . 2_656 ?
O(3) C(6) 3.555(4) . 4_555 ?
O(4) C(7) 3.446(4) . 3_656 ?
O(4) C(8) 3.549(3) . 3_656 ?
C(5) C(9) 3.513(4) . 3_656 ?

loop_
_geom_torsion_atom_site_label_1
_geom_torsion_atom_site_label_2
_geom_torsion_atom_site_label_3
_geom_torsion_atom_site_label_4
_geom_torsion
_geom_torsion_site_symmetry_1
_geom_torsion_site_symmetry_2
_geom_torsion_site_symmetry_3
_geom_torsion_site_symmetry_4
_geom_torsion_publ_flag
O(1) C(4) C(3) C(2) -79.4(3) . . . . yes
O(1) C(4) C(3) C(11) 22.4(3) . . . . yes
O(1) C(4) C(3) C(18) 154.0(2) . . . . yes
O(1) C(5) C(6) C(7) 177.0(3) . . . . yes
O(1) C(5) C(10) C(9) -176.2(2) . . . . yes
O(1) C(5) C(10) C(11) 4.3(4) . . . . yes
O(2) C(4) O(1) C(5) 174.4(2) . . . . yes
O(2) C(4) C(3) C(2) 95.8(3) . . . . yes
O(2) C(4) C(3) C(11) -162.4(2) . . . . yes
O(2) C(4) C(3) C(18) -30.8(3) . . . . yes
O(3) C(18) O(4) C(19) -3.7(5) . . . . yes
O(3) C(18) C(3) C(2) -8.8(4) . . . . yes
O(3) C(18) C(3) C(4) 119.0(3) . . . . yes
O(3) C(18) C(3) C(11) -106.4(3) . . . . yes
O(4) C(18) C(3) C(2) 169.9(2) . . . . yes
O(4) C(18) C(3) C(4) -62.2(3) . . . . yes
O(4) C(18) C(3) C(11) 72.3(3) . . . . yes
C(1) C(2) C(3) C(4) 141.4(2) . . . . yes
C(1) C(2) C(3) C(11) 20.7(2) . . . . yes
C(1) C(2) C(3) C(18) -93.5(2) . . . . yes
C(1) C(11) C(3) C(2) -20.3(2) . . . . yes
C(1) C(11) C(3) C(4) -137.2(2) . . . . yes
C(1) C(11) C(3) C(18) 92.8(2) . . . . yes
C(1) C(11) C(10) C(5) 105.9(3) . . . . yes
C(1) C(11) C(10) C(9) -73.6(3) . . . . yes
C(1) C(12) C(13) C(14) -179.0(3) . . . . yes
C(1) C(12) C(17) C(16) 180.0(3) . . . . yes
C(2) C(1) C(11) C(3) 20.5(2) . . . . yes
C(2) C(1) C(11) C(10) -92.8(2) . . . . yes
C(2) C(1) C(12) C(13) -152.9(3) . . . . yes
C(2) C(1) C(12) C(17) 27.8(4) . . . . yes
C(2) C(3) C(11) C(10) 96.4(2) . . . . yes
C(3) C(2) C(1) C(11) -20.6(2) . . . . yes
C(3) C(2) C(1) C(12) -146.3(2) . . . . yes
C(3) C(4) O(1) C(5) -10.1(3) . . . . yes
C(3) C(11) C(1) C(12) 145.5(2) . . . . yes
C(3) C(11) C(10) C(5) 7.7(3) . . . . yes
C(3) C(11) C(10) C(9) -171.7(2) . . . . yes
C(3) C(18) O(4) C(19) 177.5(3) . . . . yes
C(4) O(1) C(5) C(6) 178.0(2) . . . . yes
C(4) O(1) C(5) C(10) -3.6(4) . . . . yes
C(4) C(3) C(11) C(10) -20.5(3) . . . . yes
C(5) C(6) C(7) C(8) -0.5(5) . . . . yes
C(5) C(10) C(9) C(8) -1.1(4) . . . . yes
C(6) C(5) C(10) C(9) 2.1(4) . . . . yes
C(6) C(5) C(10) C(11) -177.4(2) . . . . yes
C(6) C(7) C(8) C(9) 1.5(5) . . . . yes
C(7) C(6) C(5) C(10) -1.4(4) . . . . yes
C(7) C(8) C(9) C(10) -0.7(4) . . . . yes
C(8) C(9) C(10) C(11) 178.4(2) . . . . yes
C(10) C(11) C(1) C(12) 32.2(3) . . . . yes
C(10) C(11) C(3) C(18) -150.4(2) . . . . yes
C(11) C(1) C(12) C(13) 98.8(3) . . . . yes
C(11) C(1) C(12) C(17) -80.5(3) . . . . yes
C(12) C(13) C(14) C(15) -0.5(5) . . . . yes
C(12) C(17) C(16) C(15) -1.4(5) . . . . yes
C(13) C(12) C(17) C(16) 0.7(5) . . . . yes
C(13) C(14) C(15) C(16) -0.2(6) . . . . yes
C(14) C(13) C(12) C(17) 0.3(5) . . . . yes
C(14) C(15) C(16) C(17) 1.1(6) . . . . yes
C(18) O(4) C(19) C(20) -162.8(5) . . . . yes
C(18) O(4) C(19) C(20) -162.8(5) . . . . yes

loop_
_cod_related_entry_id
_cod_related_entry_database
_cod_related_entry_code
1 ChemSpider 9567999
